data_7218097
loop_
_publ_author_name
'Agnes, Marco'
'Sorrenti, Alessandro'
'Pasini, Dario'
'Wurst, Klaus'
'Amabilino, David B.'

_publ_section_title
;
 Crystal structure analyses facilitate understanding of synthesis
 protocols in the preparation of 6,6&#x2032;-dibromo-substituted BINOL
 compounds
;
_journal_issue 43
_journal_name_full CrystEngComm
_journal_page_first 10131
_journal_paper_doi 10.1039/C4CE01160K
_journal_volume 16
_journal_year 2014
_chemical_formula_sum 'C28 H28 Br2 O6'
_chemical_formula_weight 620.32
_chemical_name_systematic
; 
 ? 
;
_space_group_IT_number 2
_symmetry_cell_setting triclinic
_symmetry_space_group_name_Hall '-P 1'
_symmetry_space_group_name_H-M 'P -1'
_atom_sites_solution_hydrogens geom
_atom_sites_solution_primary direct
_atom_sites_solution_secondary difmap
_audit_creation_method SHELXL-97
_cell_angle_alpha 70.723(2)
_cell_angle_beta 89.926(2)
_cell_angle_gamma 82.549(2)
_cell_formula_units_Z 2
_cell_length_a 9.8523(3)
_cell_length_b 10.1793(3)
_cell_length_c 13.9220(3)
_cell_measurement_reflns_used 13819
_cell_measurement_temperature 233(2)
_cell_measurement_theta_max 26.0
_cell_measurement_theta_min 1.0
_cell_volume 1305.53(6)
_computing_data_collection COLLECT
_computing_data_reduction 'DENZO and SCALEPACK'
_computing_structure_refinement 'SHELXL-97 (Sheldrick, 1997)'
_computing_structure_solution 'SHELXS-97 (Sheldrick, 1990)'
_diffrn_ambient_temperature 233(2)
_diffrn_measured_fraction_theta_full 0.998
_diffrn_measured_fraction_theta_max 0.998
_diffrn_measurement_device_type 'Nonius KappaCCD'
_diffrn_measurement_method 'phi- and omega-scans'
_diffrn_radiation_monochromator graphite
_diffrn_radiation_source 'fine-focus sealed tube'
_diffrn_radiation_type MoK\a
_diffrn_radiation_wavelength 0.71073
_diffrn_reflns_av_R_equivalents 0.0286
_diffrn_reflns_av_sigmaI/netI 0.0372
_diffrn_reflns_limit_h_max 11
_diffrn_reflns_limit_h_min -11
_diffrn_reflns_limit_k_max 12
_diffrn_reflns_limit_k_min -12
_diffrn_reflns_limit_l_max 15
_diffrn_reflns_limit_l_min -16
_diffrn_reflns_number 7962
_diffrn_reflns_theta_full 25.00
_diffrn_reflns_theta_max 25.00
_diffrn_reflns_theta_min 1.55
_diffrn_standards_interval_count 0
_exptl_absorpt_coefficient_mu 3.146
_exptl_absorpt_correction_type none
_exptl_crystal_colour colorless
_exptl_crystal_density_diffrn 1.578
_exptl_crystal_density_method 'not measured'
_exptl_crystal_description prism
_exptl_crystal_F_000 628
_exptl_crystal_size_max 0.4
_exptl_crystal_size_mid 0.2
_exptl_crystal_size_min 0.2
_refine_diff_density_max 0.354
_refine_diff_density_min -0.326
_refine_diff_density_rms 0.047
_refine_ls_extinction_coef 0.0087(10)
_refine_ls_extinction_expression Fc^*^=kFc[1+0.001xFc^2^\l^3^/sin(2\q)]^-1/4^
_refine_ls_extinction_method SHELXL
_refine_ls_goodness_of_fit_ref 1.062
_refine_ls_hydrogen_treatment constr
_refine_ls_matrix_type full
_refine_ls_number_parameters 360
_refine_ls_number_reflns 4588
_refine_ls_number_restraints 0
_refine_ls_restrained_S_all 1.062
_refine_ls_R_factor_all 0.0499
_refine_ls_R_factor_gt 0.0357
_refine_ls_shift/su_max 0.001
_refine_ls_shift/su_mean 0.000
_refine_ls_structure_factor_coef Fsqd
_refine_ls_weighting_details 'calc w=1/[\s^2^(Fo^2^)+(0.0287P)^2^+0.6581P] where P=(Fo^2^+2Fc^2^)/3'
_refine_ls_weighting_scheme calc
_refine_ls_wR_factor_gt 0.0804
_refine_ls_wR_factor_ref 0.0851
_reflns_number_gt 3713
_reflns_number_total 4588
_reflns_threshold_expression >2sigma(I)
_cod_data_source_file c4ce01160k2.cif
_cod_data_source_block (RS)-3
_cod_depositor_comments 'Adding full bibliography for 7218094--7218098.cif.'
_cod_original_sg_symbol_H-M P-1
_cod_database_code 7218097

loop_
_symmetry_equiv_pos_as_xyz
'x, y, z'
'-x, -y, -z'

loop_
_atom_site_label
_atom_site_type_symbol
_atom_site_fract_x
_atom_site_fract_y
_atom_site_fract_z
_atom_site_U_iso_or_equiv
_atom_site_adp_type
_atom_site_occupancy
_atom_site_symmetry_multiplicity
_atom_site_calc_flag
_atom_site_refinement_flags
_atom_site_disorder_assembly
_atom_site_disorder_group
O1 O 0.34548(19) 1.1272(2) -0.47244(13) 0.0560(5) Uani 1 1 d . . .
O2 O 0.2986(2) 1.2856(2) -0.63909(14) 0.0586(5) Uani 1 1 d . . .
O4 O 0.14199(19) 0.88699(19) -0.41232(14) 0.0539(5) Uani 1 1 d . . .
O5 O 0.1908(2) 0.72383(19) -0.49887(14) 0.0546(5) Uani 1 1 d . . .
O6 O 0.4437(2) 0.6648(3) -0.59520(18) 0.0765(6) Uani 1 1 d . . .
C1 C 0.2518(3) 1.1808(3) -0.41719(19) 0.0457(6) Uani 1 1 d . . .
C2 C 0.1968(3) 1.3238(3) -0.4447(2) 0.0534(7) Uani 1 1 d . . .
H2 H 0.2237 1.3887 -0.5047 0.064 Uiso 1 1 calc . . .
C3 C 0.1055(3) 1.3683(3) -0.3853(2) 0.0522(7) Uani 1 1 d . . .
H3 H 0.0729 1.4647 -0.4033 0.063 Uiso 1 1 calc . . .
C4 C 0.0581(3) 1.2736(3) -0.2969(2) 0.0460(6) Uani 1 1 d . . .
C7 C -0.0433(3) 1.0766(3) -0.1300(2) 0.0543(7) Uani 1 1 d . . .
H7 H -0.0800 1.0111 -0.0752 0.065 Uiso 1 1 calc . A 1
C8 C 0.0559(3) 1.0321(3) -0.18498(19) 0.0488(6) Uani 1 1 d . C .
H8 H 0.0889 0.9357 -0.1662 0.059 Uiso 1 1 calc . . .
C9 C 0.1106(3) 1.1282(3) -0.27019(18) 0.0424(6) Uani 1 1 d . C .
C10 C 0.2117(3) 1.0836(3) -0.32994(18) 0.0411(6) Uani 1 1 d . . .
C11 C 0.2772(2) 0.9342(3) -0.29391(18) 0.0405(6) Uani 1 1 d . . .
C12 C 0.2371(3) 0.8366(3) -0.33212(19) 0.0449(6) Uani 1 1 d . . .
C13 C 0.2911(3) 0.6930(3) -0.2893(2) 0.0529(7) Uani 1 1 d . . .
H13 H 0.2627 0.6272 -0.3163 0.063 Uiso 1 1 calc . . .
C14 C 0.3844(3) 0.6496(3) -0.2091(2) 0.0506(7) Uani 1 1 d . . .
H14 H 0.4170 0.5534 -0.1799 0.061 Uiso 1 1 calc . . .
C15 C 0.4329(3) 0.7459(3) -0.16885(18) 0.0437(6) Uani 1 1 d . D .
C18 C 0.5368(3) 0.9463(3) -0.1017(2) 0.0517(7) Uani 1 1 d . . .
H18 H 0.5747 1.0130 -0.0806 0.062 Uiso 1 1 calc . B 1
C19 C 0.4365(3) 0.9881(3) -0.17789(19) 0.0476(6) Uani 1 1 d . . .
H19 H 0.4036 1.0843 -0.2070 0.057 Uiso 1 1 calc . . .
C20 C 0.3810(2) 0.8912(3) -0.21401(18) 0.0412(6) Uani 1 1 d . . .
C21 C 0.3981(3) 1.2225(3) -0.5600(2) 0.0616(8) Uani 1 1 d . . .
H21A H 0.4343 1.2958 -0.5404 0.074 Uiso 1 1 calc . . .
H21B H 0.4741 1.1716 -0.5844 0.074 Uiso 1 1 calc . . .
C25 C 0.0906(3) 0.7908(3) -0.4531(2) 0.0540(7) Uani 1 1 d . . .
H25A H 0.0520 0.7194 -0.3982 0.065 Uiso 1 1 calc . . .
H25B H 0.0164 0.8415 -0.5037 0.065 Uiso 1 1 calc . . .
C26 C 0.2452(3) 0.8177(3) -0.5857(2) 0.0617(8) Uani 1 1 d . . .
H26A H 0.3066 0.8717 -0.5637 0.074 Uiso 1 1 calc . . .
H26B H 0.1703 0.8840 -0.6285 0.074 Uiso 1 1 calc . . .
C27 C 0.3222(3) 0.7374(4) -0.6460(2) 0.0705(9) Uani 1 1 d . . .
H27A H 0.2658 0.6711 -0.6576 0.085 Uiso 1 1 calc . . .
H27B H 0.3416 0.8026 -0.7125 0.085 Uiso 1 1 calc . . .
C28 C 0.5154(4) 0.5852(4) -0.6506(3) 0.0833(11) Uani 1 1 d . . .
H28A H 0.6005 0.5358 -0.6137 0.125 Uiso 1 1 calc . . .
H28B H 0.5354 0.6477 -0.7170 0.125 Uiso 1 1 calc . . .
H28C H 0.4594 0.5179 -0.6591 0.125 Uiso 1 1 calc . . .
Br1 Br -0.22928(4) 1.27564(4) -0.07594(3) 0.07919(16) Uani 0.96 1 d P C 1
Br2 Br 0.71926(4) 0.74549(6) 0.05142(3) 0.06663(15) Uani 0.93 1 d P D 1
C5 C -0.0418(3) 1.3175(3) -0.2358(2) 0.0555(7) Uani 0.96 1 d P C 1
H5 H -0.0742 1.4134 -0.2509 0.067 Uiso 0.96 1 calc P E 1
C6 C -0.0900(3) 1.2196(3) -0.1553(2) 0.0569(7) Uani 0.96 1 d P C 1
C16 C 0.5330(3) 0.7044(3) -0.08730(19) 0.0504(7) Uani 0.97 1 d P D 1
H16 H 0.5655 0.6087 -0.0552 0.061 Uiso 0.97 1 calc P F 1
C17 C 0.5818(3) 0.8024(3) -0.05576(19) 0.0527(7) Uani 0.97 1 d P D 1
O3 O 0.0479(2) 1.3379(2) -0.76677(15) 0.0632(6) Uani 0.96 1 d P G 1
C22 C 0.2506(3) 1.1903(3) -0.6808(2) 0.0596(8) Uani 0.96 1 d P G 1
H22A H 0.1891 1.1346 -0.6339 0.071 Uiso 0.96 1 calc P H 1
H22B H 0.3281 1.1260 -0.6907 0.071 Uiso 0.96 1 calc P I 1
C23 C 0.1758(3) 1.2699(4) -0.7808(2) 0.0627(8) Uani 0.96 1 d P G 1
H23A H 0.2309 1.3397 -0.8223 0.075 Uiso 0.96 1 calc P J 1
H23B H 0.1627 1.2050 -0.8175 0.075 Uiso 0.96 1 calc P K 1
C24 C -0.0227(4) 1.4101(4) -0.8624(3) 0.0837(11) Uani 0.96 1 d P G 1
H24A H -0.1118 1.4549 -0.8516 0.125 Uiso 0.96 1 calc P L 1
H24B H -0.0346 1.3437 -0.8972 0.125 Uiso 0.96 1 calc P M 1
H24C H 0.0300 1.4809 -0.9035 0.125 Uiso 0.96 1 calc P N 1
Br1A Br -0.1089(9) 1.4799(7) -0.2610(6) 0.0615(19) Uani 0.04 1 d P C 2
Br2A Br 0.6108(10) 0.5484(9) -0.0277(8) 0.059(3) Uani 0.03 1 d P . 2
C5A C -0.0418(3) 1.3175(3) -0.2358(2) 0.0555(7) Uani 0.04 1 d P C 2
C6A C -0.0900(3) 1.2196(3) -0.1553(2) 0.0569(7) Uani 0.04 1 d P C 2
H6A H -0.1567 1.2494 -0.1158 0.068 Uiso 0.04 1 calc P O 2
C16A C 0.5330(3) 0.7044(3) -0.08730(19) 0.0504(7) Uani 0.03 1 d P D 2
C17A C 0.5818(3) 0.8024(3) -0.05576(19) 0.0527(7) Uani 0.03 1 d P D 2
H17A H 0.6477 0.7732 -0.0015 0.063 Uiso 0.03 1 calc P P 2
O3A O 0.052(4) 1.240(4) -0.772(3) 0.026(8) Uiso 0.04 1 d P G 2
C22A C 0.2506(3) 1.1903(3) -0.6808(2) 0.0596(8) Uani 0.04 1 d P G 2
H22C H 0.1802 1.1543 -0.6332 0.071 Uiso 0.04 1 calc P Q 2
H22D H 0.3276 1.1141 -0.6626 0.071 Uiso 0.04 1 calc P R 2
C23A C 0.196(6) 1.178(7) -0.774(4) 0.033(13) Uiso 0.04 1 d P G 2
H23C H 0.2028 1.0793 -0.7708 0.040 Uiso 0.04 1 calc P S 2
H23D H 0.2417 1.2311 -0.8341 0.040 Uiso 0.04 1 calc P T 2
C24A C 0.004(9) 1.299(9) -0.894(7) 0.07(2) Uiso 0.04 1 d P G 2
H24D H -0.0907 1.3438 -0.9022 0.110 Uiso 0.04 1 calc P U 2
H24E H 0.0110 1.2209 -0.9200 0.110 Uiso 0.04 1 calc P V 2
H24F H 0.0619 1.3666 -0.9317 0.110 Uiso 0.04 1 calc P W 2
Br2B Br 0.7366(9) 0.8027(9) 0.0318(7) 0.041(2) Uiso 0.04 1 d P X 3

loop_
_atom_site_aniso_label
_atom_site_aniso_U_11
_atom_site_aniso_U_22
_atom_site_aniso_U_33
_atom_site_aniso_U_23
_atom_site_aniso_U_13
_atom_site_aniso_U_12
O1 0.0550(12) 0.0619(12) 0.0422(10) -0.0075(9) 0.0083(8) -0.0024(9)
O2 0.0612(12) 0.0630(12) 0.0449(10) -0.0089(9) -0.0048(9) -0.0080(10)
O4 0.0567(12) 0.0515(11) 0.0539(11) -0.0217(9) -0.0155(9) 0.0017(9)
O5 0.0593(12) 0.0519(11) 0.0535(11) -0.0206(9) 0.0000(9) -0.0026(9)
O6 0.0654(14) 0.0965(17) 0.0774(15) -0.0483(13) -0.0107(11) 0.0058(12)
C1 0.0427(15) 0.0502(16) 0.0422(14) -0.0128(12) -0.0049(11) -0.0063(12)
C2 0.0563(17) 0.0476(16) 0.0473(15) -0.0034(12) -0.0042(13) -0.0079(13)
C3 0.0562(17) 0.0388(14) 0.0578(16) -0.0123(13) -0.0119(13) -0.0024(13)
C4 0.0432(14) 0.0470(15) 0.0486(14) -0.0188(12) -0.0099(11) -0.0013(12)
C7 0.0504(17) 0.0670(19) 0.0424(14) -0.0158(13) 0.0016(12) -0.0036(14)
C8 0.0483(15) 0.0499(16) 0.0441(14) -0.0127(12) -0.0030(12) -0.0002(12)
C9 0.0426(14) 0.0432(14) 0.0401(13) -0.0136(11) -0.0085(11) -0.0019(11)
C10 0.0412(14) 0.0428(14) 0.0376(13) -0.0119(11) -0.0058(10) -0.0038(11)
C11 0.0385(13) 0.0427(14) 0.0391(13) -0.0127(11) 0.0020(10) -0.0032(11)
C12 0.0425(14) 0.0482(15) 0.0426(13) -0.0151(12) 0.0010(11) -0.0009(12)
C13 0.0536(17) 0.0483(16) 0.0599(17) -0.0241(13) -0.0021(13) -0.0017(13)
C14 0.0534(16) 0.0418(15) 0.0521(15) -0.0123(12) 0.0019(13) 0.0013(12)
C15 0.0397(14) 0.0479(15) 0.0397(13) -0.0117(11) 0.0053(11) 0.0001(12)
C18 0.0518(16) 0.0587(17) 0.0454(14) -0.0208(13) -0.0040(12) -0.0009(13)
C19 0.0487(16) 0.0464(15) 0.0446(14) -0.0142(12) -0.0029(12) 0.0023(12)
C20 0.0363(13) 0.0474(15) 0.0378(12) -0.0134(11) 0.0031(10) -0.0005(11)
C21 0.0513(17) 0.080(2) 0.0443(15) -0.0050(14) 0.0044(13) -0.0170(15)
C25 0.0492(16) 0.0583(17) 0.0613(17) -0.0297(14) -0.0055(13) -0.0054(13)
C26 0.0557(18) 0.0657(19) 0.0563(17) -0.0127(15) -0.0050(14) -0.0023(15)
C27 0.064(2) 0.093(2) 0.0519(17) -0.0232(17) -0.0069(15) -0.0041(18)
C28 0.083(3) 0.086(3) 0.096(3) -0.051(2) 0.015(2) -0.010(2)
Br1 0.0659(2) 0.1066(3) 0.0739(2) -0.0495(2) 0.01094(17) 0.0088(2)
Br2 0.0639(3) 0.0746(3) 0.0534(2) -0.0186(2) -0.02208(17) 0.0120(2)
C5 0.0508(17) 0.0572(17) 0.0615(18) -0.0291(15) -0.0136(14) 0.0070(14)
C6 0.0499(16) 0.073(2) 0.0505(16) -0.0303(15) -0.0051(13) 0.0067(15)
C16 0.0476(15) 0.0537(16) 0.0415(14) -0.0102(12) -0.0008(12) 0.0084(13)
C17 0.0452(15) 0.0660(19) 0.0419(14) -0.0172(13) -0.0035(11) 0.0086(14)
O3 0.0534(13) 0.0759(16) 0.0480(11) -0.0095(11) -0.0002(9) 0.0050(11)
C22 0.0569(18) 0.0613(18) 0.0597(17) -0.0225(15) 0.0036(14) 0.0010(15)
C23 0.061(2) 0.076(2) 0.0505(17) -0.0244(16) 0.0011(14) 0.0023(18)
C24 0.071(2) 0.095(3) 0.063(2) 0.0008(19) -0.0178(18) -0.005(2)
Br1A 0.086(5) 0.032(3) 0.061(4) -0.014(3) 0.011(4) 0.007(3)
Br2A 0.054(5) 0.038(5) 0.065(6) 0.006(4) -0.024(4) 0.005(4)
C5A 0.0508(17) 0.0572(17) 0.0615(18) -0.0291(15) -0.0136(14) 0.0070(14)
C6A 0.0499(16) 0.073(2) 0.0505(16) -0.0303(15) -0.0051(13) 0.0067(15)
C16A 0.0476(15) 0.0537(16) 0.0415(14) -0.0102(12) -0.0008(12) 0.0084(13)
C17A 0.0452(15) 0.0660(19) 0.0419(14) -0.0172(13) -0.0035(11) 0.0086(14)
C22A 0.0569(18) 0.0613(18) 0.0597(17) -0.0225(15) 0.0036(14) 0.0010(15)

loop_
_atom_type_symbol
_atom_type_description
_atom_type_scat_dispersion_real
_atom_type_scat_dispersion_imag
_atom_type_scat_source
C C 0.0033 0.0016 'International Tables Vol C Tables 4.2.6.8 and 6.1.1.4'
H H 0.0000 0.0000 'International Tables Vol C Tables 4.2.6.8 and 6.1.1.4'
O O 0.0106 0.0060 'International Tables Vol C Tables 4.2.6.8 and 6.1.1.4'
Br Br -0.2901 2.4595 'International Tables Vol C Tables 4.2.6.8 and 6.1.1.4'

loop_
_geom_angle_atom_site_label_1
_geom_angle_atom_site_label_2
_geom_angle_atom_site_label_3
_geom_angle
C1 O1 C21 118.5(2)
C21 O2 C22 113.7(2)
C12 O4 C25 119.3(2)
C25 O5 C26 113.4(2)
C27 O6 C28 111.1(3)
O1 C1 C10 115.4(2)
O1 C1 C2 124.2(2)
C10 C1 C2 120.4(2)
C3 C2 C1 120.4(2)
C3 C2 H2 119.8
C1 C2 H2 119.8
C2 C3 C4 121.7(2)
C2 C3 H3 119.2
C4 C3 H3 119.2
C3 C4 C5 122.5(2)
C3 C4 C9 118.1(2)
C5 C4 C9 119.3(3)
C8 C7 C6 119.8(3)
C8 C7 H7 120.1
C6 C7 H7 120.1
C7 C8 C9 121.4(2)
C7 C8 H8 119.3
C9 C8 H8 119.3
C10 C9 C8 122.3(2)
C10 C9 C4 119.8(2)
C8 C9 C4 117.9(2)
C1 C10 C9 119.5(2)
C1 C10 C11 121.6(2)
C9 C10 C11 118.9(2)
C12 C11 C20 119.3(2)
C12 C11 C10 122.1(2)
C20 C11 C10 118.5(2)
C11 C12 O4 116.1(2)
C11 C12 C13 120.8(2)
O4 C12 C13 123.1(2)
C14 C13 C12 120.2(3)
C14 C13 H13 119.9
C12 C13 H13 119.9
C13 C14 C15 121.4(2)
C13 C14 H14 119.3
C15 C14 H14 119.3
C14 C15 C16 122.7(2)
C14 C15 C20 118.2(2)
C16 C15 C20 119.1(2)
C19 C18 C17 118.8(3)
C19 C18 H18 120.6
C17 C18 H18 120.6
C18 C19 C20 122.0(2)
C18 C19 H19 119.0
C20 C19 H19 119.0
C19 C20 C15 117.9(2)
C19 C20 C11 122.3(2)
C15 C20 C11 119.8(2)
O2 C21 O1 112.5(2)
O2 C21 H21A 109.1
O1 C21 H21A 109.1
O2 C21 H21B 109.1
O1 C21 H21B 109.1
H21A C21 H21B 107.8
O5 C25 O4 113.1(2)
O5 C25 H25A 109.0
O4 C25 H25A 109.0
O5 C25 H25B 109.0
O4 C25 H25B 109.0
H25A C25 H25B 107.8
O5 C26 C27 110.2(3)
O5 C26 H26A 109.6
C27 C26 H26A 109.6
O5 C26 H26B 109.6
C27 C26 H26B 109.6
H26A C26 H26B 108.1
O6 C27 C26 110.8(2)
O6 C27 H27A 109.5
C26 C27 H27A 109.5
O6 C27 H27B 109.5
C26 C27 H27B 109.5
H27A C27 H27B 108.1
O6 C28 H28A 109.5
O6 C28 H28B 109.5
H28A C28 H28B 109.5
O6 C28 H28C 109.5
H28A C28 H28C 109.5
H28B C28 H28C 109.5
C6 C5 C4 119.6(3)
C6 C5 H5 120.2
C4 C5 H5 120.2
C5 C6 C7 121.8(3)
C5 C6 Br1 120.2(2)
C7 C6 Br1 117.9(2)
C17 C16 C15 120.2(2)
C17 C16 H16 119.9
C15 C16 H16 119.9
C16 C17 C18 121.9(2)
C16 C17 Br2 119.7(2)
C18 C17 Br2 118.5(2)
C23 O3 C24 110.2(3)
O2 C22 C23 109.5(3)
O2 C22 H22A 109.8
C23 C22 H22A 109.8
O2 C22 H22B 109.8
C23 C22 H22B 109.8
H22A C22 H22B 108.2
O3 C23 C22 111.1(2)
O3 C23 H23A 109.4
C22 C23 H23A 109.4
O3 C23 H23B 109.4
C22 C23 H23B 109.4
H23A C23 H23B 108.0
O3 C24 H24A 109.5
O3 C24 H24B 109.5
H24A C24 H24B 109.5
O3 C24 H24C 109.5
H24A C24 H24C 109.5
H24B C24 H24C 109.5
C23A O3A C24A 102(4)
O3A C23A H23C 111.9
O3A C23A H23D 111.9
H23C C23A H23D 109.6
O3A C24A H24D 109.5
O3A C24A H24E 109.5
H24D C24A H24E 109.5
O3A C24A H24F 109.5
H24D C24A H24F 109.5
H24E C24A H24F 109.5

loop_
_geom_bond_atom_site_label_1
_geom_bond_atom_site_label_2
_geom_bond_distance
_geom_bond_site_symmetry_2
O1 C1 1.373(3) .
O1 C21 1.429(3) .
O2 C21 1.400(3) .
O2 C22 1.412(4) .
O4 C12 1.374(3) .
O4 C25 1.427(3) .
O5 C25 1.398(3) .
O5 C26 1.425(4) .
O6 C27 1.381(4) .
O6 C28 1.419(4) .
C1 C10 1.384(4) .
C1 C2 1.409(4) .
C2 C3 1.357(4) .
C2 H2 0.9400 .
C3 C4 1.411(4) .
C3 H3 0.9400 .
C4 C5 1.423(4) .
C4 C9 1.427(4) .
C7 C8 1.363(4) .
C7 C6 1.394(4) .
C7 H7 0.9400 .
C8 C9 1.423(4) .
C8 H8 0.9400 .
C9 C10 1.421(3) .
C10 C11 1.491(3) .
C11 C12 1.370(4) .
C11 C20 1.428(3) .
C12 C13 1.414(4) .
C13 C14 1.364(4) .
C13 H13 0.9400 .
C14 C15 1.410(4) .
C14 H14 0.9400 .
C15 C16 1.421(4) .
C15 C20 1.426(3) .
C18 C19 1.371(4) .
C18 C17 1.402(4) .
C18 H18 0.9400 .
C19 C20 1.412(4) .
C19 H19 0.9400 .
C21 H21A 0.9800 .
C21 H21B 0.9800 .
C25 H25A 0.9800 .
C25 H25B 0.9800 .
C26 C27 1.496(4) .
C26 H26A 0.9800 .
C26 H26B 0.9800 .
C27 H27A 0.9800 .
C27 H27B 0.9800 .
C28 H28A 0.9700 .
C28 H28B 0.9700 .
C28 H28C 0.9700 .
Br1 C6 1.907(3) .
Br2 C17 1.904(3) .
C5 C6 1.364(4) .
C5 H5 0.9400 .
C16 C17 1.354(4) .
C16 H16 0.9400 .
O3 C23 1.403(4) .
O3 C24 1.421(4) .
C22 C23 1.497(4) .
C22 H22A 0.9800 .
C22 H22B 0.9800 .
C23 H23A 0.9800 .
C23 H23B 0.9800 .
C24 H24A 0.9700 .
C24 H24B 0.9700 .
C24 H24C 0.9700 .
Br2A Br2A 2.53(2) 2_665
O3A C23A 1.48(7) .
O3A C24A 1.65(9) .
C23A H23C 0.9800 .
C23A H23D 0.9800 .
C24A H24D 0.9700 .
C24A H24E 0.9700 .
C24A H24F 0.9700 .
